data_1537789
loop_
_publ_author_name
'Deubener, J.'
'Sternitzke, M.'
'Mueller, G.'

_publ_section_title
;
 Feldspars M Al Si3 O8 (M= H, Li, Ag) synthesized by low-temperature ion
 exchange
;
_journal_name_full 'American Mineralogist'
_journal_page_first 1620
_journal_page_last 1627
_journal_volume 76
_journal_year 1991
_chemical_formula_sum 'Al O8 Rb Si3'
_chemical_name_systematic 'Rb (Al Si3 O8)'
_space_group_IT_number 12
_symmetry_space_group_name_Hall '-C 2y'
_symmetry_space_group_name_H-M 'C 1 2/m 1'
_cell_angle_alpha 90
_cell_angle_beta 116.24
_cell_angle_gamma 90
_cell_formula_units_Z 4
_cell_length_a 8.82
_cell_length_b 12.992
_cell_length_c 7.161
_cell_volume 736.015
_citation_journal_id_ASTM AMMIAY
_cod_data_source_file Deubener_AMMIAY_1991_1494.cif
_cod_data_source_block Al1O8Rb1Si3
_cod_original_cell_volume 736.0146
_cod_original_formula_sum 'Al1 O8 Rb1 Si3'
_cod_database_code 1537789

loop_
_symmetry_equiv_pos_as_xyz
x,y,z
-x,y,-z
-x,-y,-z
x,-y,z
x+1/2,y+1/2,z
-x+1/2,y+1/2,-z
-x+1/2,-y+1/2,-z
x+1/2,-y+1/2,z

loop_
_atom_site_label
_atom_site_type_symbol
_atom_site_fract_x
_atom_site_fract_y
_atom_site_fract_z
_atom_site_occupancy
_atom_site_U_iso_or_equiv
Al1 Al+3 0.0092 0.1891 0.2299 0.25 0.0
O4 O-2 0.0531 0.3105 0.2917 1 0.0
Si2 Si+4 0.7198 0.1176 0.3454 0.75 0.0
Al2 Al+3 0.7198 0.1176 0.3454 0.25 0.0
O2 O-2 0.6571 0 0.2671 1 0.0
O1 O-2 0 0.1672 0 1 0.0
Rb1 Rb+1 0.2881 0 0.1389 1 0.0
Si1 Si+4 0.0092 0.1891 0.2299 0.75 0.0
O5 O-2 0.1577 0.1174 0.4034 1 0.0
O3 O-2 0.8257 0.1614 0.2235 1 0.0
